data_2223067
loop_
_publ_author_name
'Yuan, Xian-You'
'Zhang, Min'
'Ng, Seik Weng'

_publ_section_title
;
 Perillartine
;
_journal_coeditor_code HB5034
_journal_issue 9
_journal_name_full 'Acta Crystallographica Section E'
_journal_page_first o2149
_journal_paper_doi 10.1107/S1600536809031225
_journal_volume 65
_journal_year 2009
_chemical_formula_iupac 'C10 H15 N O'
_chemical_formula_moiety 'C10 H15 N O'
_chemical_formula_sum 'C10 H15 N O'
_chemical_formula_weight 165.23
_chemical_name_common Perillartine
_chemical_name_systematic
;
4-(1-Methylvinyl)cyclohexene-1-carbaldehyde oxime
;
_space_group_IT_number 1
_symmetry_cell_setting triclinic
_symmetry_space_group_name_Hall 'P 1'
_symmetry_space_group_name_H-M 'P 1'
_atom_sites_solution_hydrogens geom
_atom_sites_solution_primary direct
_atom_sites_solution_secondary difmap
_audit_creation_method SHELXL-97
_cell_angle_alpha 105.1500(10)
_cell_angle_beta 95.6580(10)
_cell_angle_gamma 104.6020(10)
_cell_formula_units_Z 2
_cell_length_a 7.2679(6)
_cell_length_b 8.1702(7)
_cell_length_c 8.9426(8)
_cell_measurement_reflns_used 1889
_cell_measurement_temperature 293(2)
_cell_measurement_theta_max 26.9
_cell_measurement_theta_min 2.4
_cell_volume 488.25(7)
_computing_cell_refinement 'SAINT (Bruker, 2003)'
_computing_data_collection 'SMART (Bruker, 1997)'
_computing_data_reduction 'SAINT (Bruker, 2003)'
_computing_molecular_graphics 'X-SEED (Barbour, 2001)'
_computing_publication_material 'publCIF (Westrip, 2009)'
_computing_structure_refinement 'SHELXL97 (Sheldrick, 2008)'
_computing_structure_solution 'SHELXS97 (Sheldrick, 2008)'
_diffrn_ambient_temperature 293(2)
_diffrn_measured_fraction_theta_full 0.969
_diffrn_measured_fraction_theta_max 0.969
_diffrn_measurement_device_type 'Bruker SMART'
_diffrn_measurement_method '\f and \w'
_diffrn_radiation_monochromator graphite
_diffrn_radiation_source 'fine-focus sealed tube'
_diffrn_radiation_type MoK\a
_diffrn_radiation_wavelength 0.71073
_diffrn_reflns_av_R_equivalents 0.0140
_diffrn_reflns_av_sigmaI/netI 0.0207
_diffrn_reflns_limit_h_max 9
_diffrn_reflns_limit_h_min -9
_diffrn_reflns_limit_k_max 10
_diffrn_reflns_limit_k_min -10
_diffrn_reflns_limit_l_max 11
_diffrn_reflns_limit_l_min -11
_diffrn_reflns_number 4074
_diffrn_reflns_theta_full 27.05
_diffrn_reflns_theta_max 27.05
_diffrn_reflns_theta_min 2.40
_diffrn_standards_decay_% 0
_diffrn_standards_interval_count 0
_diffrn_standards_interval_time 0
_diffrn_standards_number 0
_exptl_absorpt_coefficient_mu 0.072
_exptl_absorpt_correction_type none
_exptl_crystal_colour Colorless
_exptl_crystal_density_diffrn 1.124
_exptl_crystal_density_method 'not measured'
_exptl_crystal_description Block
_exptl_crystal_F_000 180
_exptl_crystal_size_max 0.48
_exptl_crystal_size_mid 0.42
_exptl_crystal_size_min 0.22
_refine_diff_density_max 0.149
_refine_diff_density_min -0.121
_refine_ls_abs_structure_details none
_refine_ls_extinction_method none
_refine_ls_goodness_of_fit_ref 1.070
_refine_ls_hydrogen_treatment mixed
_refine_ls_matrix_type full
_refine_ls_number_parameters 234
_refine_ls_number_reflns 2078
_refine_ls_number_restraints 21
_refine_ls_restrained_S_all 1.077
_refine_ls_R_factor_all 0.0635
_refine_ls_R_factor_gt 0.0433
_refine_ls_shift/su_max 0.000
_refine_ls_shift/su_mean 0.000
_refine_ls_structure_factor_coef Fsqd
_refine_ls_weighting_details 'calc w=1/[\s^2^(Fo^2^)+(0.0793P)^2^+0.0172P] where P=(Fo^2^+2Fc^2^)/3'
_refine_ls_weighting_scheme calc
_refine_ls_wR_factor_gt 0.1245
_refine_ls_wR_factor_ref 0.1390
_reflns_number_gt 1457
_reflns_number_total 2078
_reflns_threshold_expression I>2\s(I)
_cod_data_source_file hb5034.cif
_cod_data_source_block I
_cod_depositor_comments
;
The following automatic conversions were performed:
'_symmetry_cell_setting' value 'Triclinic' changed to 'triclinic'
according to '/home/saulius/struct/CIF-dictionaries/cif_core.dic'
dictionary named 'cif_core.dic' version 2.4.1 from
2010-06-29.

'_exptl_absorpt_correction_type' value 'None' changed to
'none' according to '/home/saulius/struct/CIF-dictionaries/cif_core.dic'
dictionary named 'cif_core.dic' version 2.4.1 from 2010-06-29.

Automatic conversion script
Id: cif_fix_enum 1527 2010-12-29 10:47:43Z saulius 

The following automatic conversions were performed:

'_symmetry_cell_setting' value 'Triclinic' changed to 'triclinic'
according to /home/saulius/struct/CIF-dictionaries/cif_core.dic
dictionary named 'cif_core.dic' version 2.4.1 from
2010-06-29.

'_exptl_absorpt_correction_type' value 'None' changed to
'none' according to
/home/saulius/struct/CIF-dictionaries/cif_core.dic dictionary named
'cif_core.dic' version 2.4.1 from 2010-06-29.

Automatic conversion script
Id: cif_fix_values 1715 2011-07-08 13:25:40Z adriana 
;
_cod_database_code 2223067
_cod_database_fobs_code 2223067

loop_
_symmetry_equiv_pos_as_xyz
'x, y, z'

loop_
_atom_site_type_symbol
_atom_site_label
_atom_site_fract_x
_atom_site_fract_y
_atom_site_fract_z
_atom_site_U_iso_or_equiv
_atom_site_adp_type
_atom_site_calc_flag
_atom_site_refinement_flags
_atom_site_occupancy
_atom_site_disorder_assembly
_atom_site_disorder_group
O O1 0.5000(4) 0.5002(4) 0.5001(3) 0.0885(8) Uani d D 1 . .
O O2 0.7482(4) 0.9157(4) 0.6717(4) 0.0922(8) Uani d D 1 . .
N N1 0.4289(4) 0.6405(4) 0.4831(3) 0.0724(8) Uani d . 1 . .
N N2 0.8170(4) 0.7770(4) 0.6971(3) 0.0727(7) Uani d . 1 . .
C C1 0.2564(5) 0.5857(4) 0.4097(4) 0.0699(8) Uani d . 1 . .
H H1A 0.1932 0.4649 0.3775 0.084 Uiso calc R 1 . .
C C2 0.1551(5) 0.7069(4) 0.3745(4) 0.0657(8) Uani d . 1 B .
C C3 -0.0246(5) 0.6464(4) 0.2976(4) 0.0758(9) Uani d . 1 . .
H H3 -0.0836 0.5251 0.2706 0.091 Uiso calc R 1 . .
C C4 -0.1401(5) 0.7574(4) 0.2510(4) 0.0776(9) Uani d . 1 B .
H H4A -0.2386 0.7643 0.3161 0.093 Uiso calc R 1 . .
H H4B -0.2048 0.7010 0.1425 0.093 Uiso calc R 1 . .
C C5 -0.0167(5) 0.9448(4) 0.2672(4) 0.0760(9) Uani d . 1 . .
H H5 0.0572 0.9363 0.1809 0.091 Uiso calc R 1 A 1
C C6 0.1263(6) 1.0142(4) 0.4182(6) 0.0973(13) Uani d . 1 B .
H H6A 0.0572 1.0176 0.5058 0.117 Uiso calc R 1 . .
H H6B 0.2013 1.1345 0.4291 0.117 Uiso calc R 1 . .
C C7 0.2618(6) 0.9016(5) 0.4248(5) 0.0905(12) Uani d . 1 . .
H H7A 0.3552 0.9237 0.3567 0.109 Uiso calc R 1 B .
H H7B 0.3320 0.9354 0.5314 0.109 Uiso calc R 1 . .
C C8 -0.1413(5) 1.0638(4) 0.2484(4) 0.0784(10) Uani d PD 0.50 B 1
C C9 -0.2394(18) 1.127(2) 0.3557(11) 0.088(3) Uani d PDU 0.50 B 1
H H9A -0.3134 1.1999 0.3366 0.105 Uiso calc PR 0.50 B 1
H H9B -0.2342 1.0994 0.4501 0.105 Uiso calc PR 0.50 B 1
C C10 -0.1478(19) 1.1072(18) 0.0954(12) 0.093(3) Uani d PDU 0.50 B 1
H H10A -0.2124 1.0017 0.0107 0.139 Uiso calc PR 0.50 B 1
H H10B -0.0186 1.1541 0.0797 0.139 Uiso calc PR 0.50 B 1
H H10C -0.2167 1.1936 0.0979 0.139 Uiso calc PR 0.50 B 1
C C8' -0.1413(5) 1.0638(4) 0.2484(4) 0.0784(10) Uani d P 0.50 B 2
C C9' -0.1960(17) 1.0794(19) 0.1074(12) 0.088(3) Uani d PD 0.50 B 2
H H9'A -0.2772 1.1487 0.0964 0.105 Uiso calc PR 0.50 B 2
H H9'B -0.1529 1.0210 0.0200 0.105 Uiso calc PR 0.50 B 2
C C10' -0.208(2) 1.157(2) 0.3937(11) 0.093(3) Uani d PD 0.50 B 2
H H10D -0.2765 1.2350 0.3683 0.139 Uiso calc PR 0.50 B 2
H H10E -0.0981 1.2236 0.4747 0.139 Uiso calc PR 0.50 B 2
H H10F -0.2922 1.0702 0.4303 0.139 Uiso calc PR 0.50 B 2
C C11 0.9893(5) 0.8319(4) 0.7688(4) 0.0733(9) Uani d . 1 . .
H H11 1.0553 0.9518 0.7953 0.088 Uiso calc R 1 . .
C C12 1.0866(5) 0.7107(4) 0.8108(4) 0.0644(8) Uani d . 1 . .
C C13 1.2696(5) 0.7692(4) 0.8782(5) 0.0781(10) Uani d . 1 . .
H H13 1.3307 0.8898 0.9017 0.094 Uiso calc R 1 . .
C C14 1.3864(5) 0.6556(4) 0.9198(5) 0.0798(10) Uani d . 1 . .
H H14A 1.4061 0.6763 1.0328 0.096 Uiso calc R 1 . .
H H14B 1.5121 0.6889 0.8899 0.096 Uiso calc R 1 . .
C C15 1.2887(4) 0.4597(4) 0.8383(4) 0.0632(7) Uani d . 1 . .
H H15 1.2949 0.4391 0.7262 0.076 Uiso calc R 1 . .
C C16 1.0754(4) 0.4179(4) 0.8527(5) 0.0746(9) Uani d . 1 . .
H H16A 1.0134 0.2921 0.8053 0.090 Uiso calc R 1 . .
H H16B 1.0640 0.4475 0.9631 0.090 Uiso calc R 1 . .
C C17 0.9742(5) 0.5210(4) 0.7724(5) 0.0763(10) Uani d . 1 . .
H H17A 0.9523 0.4671 0.6594 0.092 Uiso calc R 1 . .
H H17B 0.8492 0.5137 0.8041 0.092 Uiso calc R 1 . .
C C18 1.3935(4) 0.3442(4) 0.8964(4) 0.0666(8) Uani d . 1 . .
C C19 1.4889(6) 0.2566(5) 0.8038(5) 0.0813(9) Uani d . 1 . .
H H19A 1.5548 0.1866 0.8401 0.098 Uiso calc R 1 . .
H H19B 1.4904 0.2646 0.7021 0.098 Uiso calc R 1 . .
C C20 1.3869(7) 0.3355(6) 1.0597(5) 0.0934(11) Uani d . 1 . .
H H20A 1.4500 0.2509 1.0786 0.140 Uiso calc R 1 . .
H H20B 1.2548 0.2998 1.0733 0.140 Uiso calc R 1 . .
H H20C 1.4516 0.4500 1.1328 0.140 Uiso calc R 1 . .
H H1 0.599(5) 0.568(5) 0.568(5) 0.115(18) Uiso d D 1 . .
H H2 0.641(4) 0.866(5) 0.609(5) 0.110(17) Uiso d D 1 . .

loop_
_atom_site_aniso_label
_atom_site_aniso_U_11
_atom_site_aniso_U_22
_atom_site_aniso_U_33
_atom_site_aniso_U_12
_atom_site_aniso_U_13
_atom_site_aniso_U_23
O1 0.096(2) 0.0817(17) 0.1005(18) 0.0444(17) 0.0085(16) 0.0344(14)
O2 0.095(2) 0.0784(16) 0.114(2) 0.0444(16) 0.0000(17) 0.0349(15)
N1 0.079(2) 0.0743(18) 0.0748(16) 0.0356(16) 0.0104(15) 0.0285(14)
N2 0.0716(19) 0.0704(17) 0.0855(18) 0.0333(15) 0.0092(15) 0.0282(14)
C1 0.078(2) 0.0649(19) 0.0689(19) 0.0273(18) 0.0089(17) 0.0181(15)
C2 0.068(2) 0.0613(18) 0.0666(18) 0.0211(15) 0.0059(15) 0.0160(14)
C3 0.071(2) 0.0540(18) 0.090(2) 0.0132(17) -0.0072(18) 0.0111(16)
C4 0.065(2) 0.0647(19) 0.090(2) 0.0149(16) -0.0079(17) 0.0122(17)
C5 0.0624(19) 0.072(2) 0.091(2) 0.0177(15) 0.0000(16) 0.0272(17)
C6 0.082(2) 0.0569(17) 0.134(3) 0.0146(16) -0.035(2) 0.0212(19)
C7 0.071(2) 0.068(2) 0.119(3) 0.0139(18) -0.021(2) 0.024(2)
C8 0.064(2) 0.067(2) 0.100(3) 0.0135(16) -0.0078(17) 0.0302(18)
C9 0.097(5) 0.108(6) 0.076(3) 0.048(4) 0.020(3) 0.040(3)
C10 0.103(5) 0.083(4) 0.093(4) 0.033(4) 0.002(3) 0.027(3)
C8' 0.064(2) 0.067(2) 0.100(3) 0.0135(16) -0.0078(17) 0.0302(18)
C9' 0.097(5) 0.108(6) 0.076(3) 0.048(4) 0.020(3) 0.040(3)
C10' 0.103(5) 0.083(4) 0.093(4) 0.033(4) 0.002(3) 0.027(3)
C11 0.075(2) 0.0609(19) 0.086(2) 0.0230(18) 0.0118(18) 0.0229(16)
C12 0.063(2) 0.0578(17) 0.0732(18) 0.0205(15) 0.0092(15) 0.0195(14)
C13 0.064(2) 0.0537(18) 0.107(3) 0.0101(16) -0.0006(18) 0.0200(17)
C14 0.057(2) 0.0608(19) 0.112(3) 0.0107(16) -0.0085(18) 0.0231(18)
C15 0.0576(16) 0.0601(16) 0.0705(17) 0.0166(13) 0.0037(13) 0.0203(13)
C16 0.0581(18) 0.0659(18) 0.100(2) 0.0123(15) 0.0015(16) 0.0355(18)
C17 0.056(2) 0.066(2) 0.105(3) 0.0164(16) -0.0043(17) 0.0292(18)
C18 0.0528(17) 0.0590(18) 0.082(2) 0.0124(15) -0.0022(14) 0.0187(15)
C19 0.080(2) 0.0733(19) 0.092(2) 0.0299(18) 0.0063(18) 0.0227(17)
C20 0.094(3) 0.107(3) 0.095(2) 0.041(2) 0.010(2) 0.047(2)

loop_
_atom_type_symbol
_atom_type_description
_atom_type_scat_dispersion_real
_atom_type_scat_dispersion_imag
_atom_type_scat_source
C C 0.0033 0.0016 'International Tables Vol C Tables 4.2.6.8 and 6.1.1.4'
H H 0.0000 0.0000 'International Tables Vol C Tables 4.2.6.8 and 6.1.1.4'
N N 0.0061 0.0033 'International Tables Vol C Tables 4.2.6.8 and 6.1.1.4'
O O 0.0106 0.0060 'International Tables Vol C Tables 4.2.6.8 and 6.1.1.4'

loop_
_geom_angle_atom_site_label_1
_geom_angle_atom_site_label_2
_geom_angle_atom_site_label_3
_geom_angle_site_symmetry_1
_geom_angle_site_symmetry_3
_geom_angle
_geom_angle_publ_flag
N1 O1 H1 . . 94(3) ?
N2 O2 H2 . . 106(3) ?
C1 N1 O1 . . 111.9(3) ?
C11 N2 O2 . . 112.1(3) ?
N1 C1 C2 . . 121.6(3) ?
N1 C1 H1A . . 119.2 ?
C2 C1 H1A . . 119.2 ?
C3 C2 C1 . . 120.4(3) ?
C3 C2 C7 . . 121.3(3) ?
C1 C2 C7 . . 118.3(3) ?
C2 C3 C4 . . 125.1(3) ?
C2 C3 H3 . . 117.5 ?
C4 C3 H3 . . 117.5 ?
C3 C4 C5 . . 112.7(3) ?
C3 C4 H4A . . 109.1 ?
C5 C4 H4A . . 109.1 ?
C3 C4 H4B . . 109.1 ?
C5 C4 H4B . . 109.1 ?
H4A C4 H4B . . 107.8 ?
C6 C5 C8 . . 114.0(3) ?
C6 C5 C4 . . 109.6(3) ?
C8 C5 C4 . . 111.3(3) ?
C6 C5 H5 . . 107.2 ?
C8 C5 H5 . . 107.2 ?
C4 C5 H5 . . 107.2 ?
C5 C6 C7 . . 112.3(3) ?
C5 C6 H6A . . 109.2 ?
C7 C6 H6A . . 109.2 ?
C5 C6 H6B . . 109.2 ?
C7 C6 H6B . . 109.2 ?
H6A C6 H6B . . 107.9 ?
C2 C7 C6 . . 111.9(3) ?
C2 C7 H7A . . 109.2 ?
C6 C7 H7A . . 109.2 ?
C2 C7 H7B . . 109.2 ?
C6 C7 H7B . . 109.2 ?
H7A C7 H7B . . 107.9 ?
C9 C8 C10 . . 120.8(8) ?
C9 C8 C5 . . 124.4(6) ?
C10 C8 C5 . . 114.7(6) ?
C8 C9 H9A . . 120.0 ?
C8 C9 H9B . . 120.0 ?
H9A C9 H9B . . 120.0 ?
H9'A C9' H9'B . . 120.0 ?
H10D C10' H10E . . 109.5 ?
H10D C10' H10F . . 109.5 ?
H10E C10' H10F . . 109.5 ?
N2 C11 C12 . . 121.0(3) ?
N2 C11 H11 . . 119.5 ?
C12 C11 H11 . . 119.5 ?
C13 C12 C11 . . 120.0(3) ?
C13 C12 C17 . . 121.9(3) ?
C11 C12 C17 . . 118.0(3) ?
C12 C13 C14 . . 124.6(3) ?
C12 C13 H13 . . 117.7 ?
C14 C13 H13 . . 117.7 ?
C13 C14 C15 . . 112.1(3) ?
C13 C14 H14A . . 109.2 ?
C15 C14 H14A . . 109.2 ?
C13 C14 H14B . . 109.2 ?
C15 C14 H14B . . 109.2 ?
H14A C14 H14B . . 107.9 ?
C18 C15 C14 . . 112.0(2) ?
C18 C15 C16 . . 114.2(2) ?
C14 C15 C16 . . 108.9(3) ?
C18 C15 H15 . . 107.1 ?
C14 C15 H15 . . 107.1 ?
C16 C15 H15 . . 107.1 ?
C17 C16 C15 . . 111.1(2) ?
C17 C16 H16A . . 109.4 ?
C15 C16 H16A . . 109.4 ?
C17 C16 H16B . . 109.4 ?
C15 C16 H16B . . 109.4 ?
H16A C16 H16B . . 108.0 ?
C12 C17 C16 . . 112.7(3) ?
C12 C17 H17A . . 109.0 ?
C16 C17 H17A . . 109.0 ?
C12 C17 H17B . . 109.0 ?
C16 C17 H17B . . 109.0 ?
H17A C17 H17B . . 107.8 ?
C19 C18 C20 . . 122.0(3) ?
C19 C18 C15 . . 120.0(3) ?
C20 C18 C15 . . 118.0(3) ?
C18 C19 H19A . . 120.0 ?
C18 C19 H19B . . 120.0 ?
H19A C19 H19B . . 120.0 ?
C18 C20 H20A . . 109.5 ?
C18 C20 H20B . . 109.5 ?
H20A C20 H20B . . 109.5 ?
C18 C20 H20C . . 109.5 ?
H20A C20 H20C . . 109.5 ?
H20B C20 H20C . . 109.5 ?

loop_
_geom_bond_atom_site_label_1
_geom_bond_atom_site_label_2
_geom_bond_site_symmetry_2
_geom_bond_distance
_geom_bond_publ_flag
O1 N1 . 1.407(3) ?
O1 H1 . 0.85(4) ?
O2 N2 . 1.408(3) ?
O2 H2 . 0.85(4) ?
N1 C1 . 1.266(4) ?
N2 C11 . 1.261(5) ?
C1 C2 . 1.451(4) ?
C1 H1A . 0.9300 ?
C2 C3 . 1.320(5) ?
C2 C7 . 1.506(5) ?
C3 C4 . 1.487(4) ?
C3 H3 . 0.9300 ?
C4 C5 . 1.529(5) ?
C4 H4A . 0.9700 ?
C4 H4B . 0.9700 ?
C5 C6 . 1.500(5) ?
C5 C8 . 1.514(4) ?
C5 H5 . 0.9800 ?
C6 C7 . 1.515(5) ?
C6 H6A . 0.9700 ?
C6 H6B . 0.9700 ?
C7 H7A . 0.9700 ?
C7 H7B . 0.9700 ?
C8 C9 . 1.327(8) ?
C8 C10 . 1.500(8) ?
C9 H9A . 0.9300 ?
C9 H9B . 0.9300 ?
C10 H10A . 0.9600 ?
C10 H10B . 0.9600 ?
C10 H10C . 0.9600 ?
C9' H9'A . 0.9300 ?
C9' H9'B . 0.9300 ?
C10' H10D . 0.9600 ?
C10' H10E . 0.9600 ?
C10' H10F . 0.9600 ?
C11 C12 . 1.455(4) ?
C11 H11 . 0.9300 ?
C12 C13 . 1.316(5) ?
C12 C17 . 1.489(5) ?
C13 C14 . 1.495(4) ?
C13 H13 . 0.9300 ?
C14 C15 . 1.520(4) ?
C14 H14A . 0.9700 ?
C14 H14B . 0.9700 ?
C15 C18 . 1.511(4) ?
C15 C16 . 1.527(4) ?
C15 H15 . 0.9800 ?
C16 C17 . 1.514(4) ?
C16 H16A . 0.9700 ?
C16 H16B . 0.9700 ?
C17 H17A . 0.9700 ?
C17 H17B . 0.9700 ?
C18 C19 . 1.316(5) ?
C18 C20 . 1.485(5) ?
C19 H19A . 0.9300 ?
C19 H19B . 0.9300 ?
C20 H20A . 0.9600 ?
C20 H20B . 0.9600 ?
C20 H20C . 0.9600 ?

loop_
_geom_hbond_atom_site_label_D
_geom_hbond_atom_site_label_H
_geom_hbond_atom_site_label_A
_geom_hbond_site_symmetry_A
_geom_hbond_distance_DH
_geom_hbond_distance_HA
_geom_hbond_distance_DA
_geom_hbond_angle_DHA
_geom_hbond_publ_flag
O1 H1 N2 . 0.85(4) 2.00(2) 2.831(4) 164(5) yes
O2 H2 N1 . 0.85(4) 2.04(2) 2.811(4) 150(4) yes

loop_
_geom_torsion_atom_site_label_1
_geom_torsion_atom_site_label_2
_geom_torsion_atom_site_label_3
_geom_torsion_atom_site_label_4
_geom_torsion_site_symmetry_1
_geom_torsion_site_symmetry_2
_geom_torsion_site_symmetry_3
_geom_torsion_site_symmetry_4
_geom_torsion
_geom_torsion_publ_flag
O1 N1 C1 C2 . . . . -178.2(3) ?
N1 C1 C2 C3 . . . . 179.9(3) ?
N1 C1 C2 C7 . . . . 1.2(5) ?
C1 C2 C3 C4 . . . . -178.0(3) ?
C7 C2 C3 C4 . . . . 0.7(6) ?
C2 C3 C4 C5 . . . . 13.1(5) ?
C3 C4 C5 C6 . . . . -42.4(4) ?
C3 C4 C5 C8 . . . . -169.4(3) ?
C8 C5 C6 C7 . . . . -174.0(4) ?
C4 C5 C6 C7 . . . . 60.5(5) ?
C3 C2 C7 C6 . . . . 15.8(5) ?
C1 C2 C7 C6 . . . . -165.5(3) ?
C5 C6 C7 C2 . . . . -46.7(5) ?
C6 C5 C8 C9 . . . . -51.0(9) ?
C4 C5 C8 C9 . . . . 73.5(8) ?
C6 C5 C8 C10 . . . . 129.0(7) ?
C4 C5 C8 C10 . . . . -106.4(7) ?
O2 N2 C11 C12 . . . . 178.3(3) ?
N2 C11 C12 C13 . . . . 176.4(3) ?
N2 C11 C12 C17 . . . . -2.5(5) ?
C11 C12 C13 C14 . . . . -177.1(3) ?
C17 C12 C13 C14 . . . . 1.7(6) ?
C12 C13 C14 C15 . . . . 15.1(6) ?
C13 C14 C15 C18 . . . . -172.6(3) ?
C13 C14 C15 C16 . . . . -45.3(4) ?
C18 C15 C16 C17 . . . . -172.3(3) ?
C14 C15 C16 C17 . . . . 61.8(4) ?
C13 C12 C17 C16 . . . . 13.8(5) ?
C11 C12 C17 C16 . . . . -167.3(3) ?
C15 C16 C17 C12 . . . . -45.5(4) ?
C14 C15 C18 C19 . . . . -109.8(4) ?
C16 C15 C18 C19 . . . . 125.9(3) ?
C14 C15 C18 C20 . . . . 69.4(4) ?
C16 C15 C18 C20 . . . . -54.9(4) ?
